data_7151598
loop_
_publ_author_name
'Kodato, Shinichi'
'Linders, Joannes T. M.'
'Gu, Xiao-Hui'
'Yamada, Koichiro'
'Flippen-Anderson, Judith L'
'Deschamps, Jeffrey R.'
'Jacobson, Arthur E.'
'Rice, Kenner C.'

_publ_section_title
;
 Synthesis of
 rac-(1R,4aR,9aR)-2-methyl-1,3,4,9a-tetrahydro-2H-1,4a-propanobenzofuro[2,3-c]pyridin-6-ol.
 An unusual double rearrangement leading to the ortho- and para-f
 oxide-bridged phenylmorphan isomers.
;
_journal_issue 3
_journal_name_full 'Organic &amp; biomolecular chemistry'
_journal_page_first 330
_journal_page_last 336
_journal_paper_doi 10.1039/b312633c
_journal_volume 2
_journal_year 2004
_chemical_formula_moiety 'C15 H20 N O2, Cl'
_chemical_formula_sum 'C15 H20 Cl N O2'
_chemical_formula_weight 281.77
_chemical_name_systematic
;
?
;
_space_group_IT_number 19
_symmetry_cell_setting orthorhombic
_symmetry_space_group_name_Hall 'P 2ac 2ab'
_symmetry_space_group_name_H-M 'P 21 21 21'
_atom_sites_solution_hydrogens geom
_atom_sites_solution_primary direct
_atom_sites_solution_secondary difmap
_audit_creation_method SHELXL-97
_cell_angle_alpha 90.00
_cell_angle_beta 90.00
_cell_angle_gamma 90.00
_cell_formula_units_Z 4
_cell_length_a 7.2507(11)
_cell_length_b 12.939(2)
_cell_length_c 15.788(2)
_cell_measurement_reflns_used 36
_cell_measurement_temperature 295(2)
_cell_measurement_theta_max 25.029
_cell_measurement_theta_min 5.171
_cell_volume 1481.2(4)
_computing_cell_refinement 'Siemens XSCANS'
_computing_data_collection 'Siemens XSCANS'
_computing_data_reduction 'Siemens XSCANS'
_computing_molecular_graphics 'Bruker Shelxtl v6.10 (Bruker, 2000)'
_computing_publication_material 'Bruker Shelxtl v6.10 (Bruker, 2000)'
_computing_structure_refinement 'Bruker Shelxtl v6.10 (Bruker, 2000)'
_computing_structure_solution 'SHELXS-97 (Sheldrick, 1990)'
_diffrn_ambient_temperature 295(2)
_diffrn_measured_fraction_theta_full 1.000
_diffrn_measured_fraction_theta_max 1.000
_diffrn_measurement_device 'Siemens P4'
_diffrn_measurement_method '2\q/\w scans'
_diffrn_radiation_monochromator graphite
_diffrn_radiation_source 'sealed tube'
_diffrn_radiation_type MoK\a
_diffrn_radiation_wavelength 0.71073
_diffrn_reflns_av_R_equivalents 0.0138
_diffrn_reflns_av_sigmaI/netI 0.0535
_diffrn_reflns_limit_h_max 8
_diffrn_reflns_limit_h_min -8
_diffrn_reflns_limit_k_max 15
_diffrn_reflns_limit_k_min -1
_diffrn_reflns_limit_l_max 18
_diffrn_reflns_limit_l_min -2
_diffrn_reflns_number 2885
_diffrn_reflns_theta_full 24.99
_diffrn_reflns_theta_max 24.99
_diffrn_reflns_theta_min 2.04
_diffrn_standards_decay_% 0
_diffrn_standards_interval_count 97
_diffrn_standards_number 3
_exptl_absorpt_coefficient_mu 0.256
_exptl_absorpt_correction_T_max 0.967
_exptl_absorpt_correction_T_min 0.946
_exptl_absorpt_correction_type integration
_exptl_absorpt_process_details 'Bruker XPREP v5.1 (Bruker, 1997)'
_exptl_crystal_colour colorless
_exptl_crystal_density_diffrn 1.264
_exptl_crystal_density_method 'not measured'
_exptl_crystal_description rod
_exptl_crystal_F_000 600
_exptl_crystal_size_max 0.64
_exptl_crystal_size_mid 0.16
_exptl_crystal_size_min 0.16
_refine_diff_density_max 0.191
_refine_diff_density_min -0.159
_refine_diff_density_rms 0.041
_refine_ls_abs_structure_details 'Flack H D (1983), Acta Cryst. A39, 876-881'
_refine_ls_abs_structure_Flack 0.00(11)
_refine_ls_extinction_coef 0.0008(15)
_refine_ls_extinction_expression Fc^*^=kFc[1+0.001xFc^2^\l^3^/sin(2\q)]^-1/4^
_refine_ls_extinction_method SHELXL
_refine_ls_goodness_of_fit_ref 1.087
_refine_ls_hydrogen_treatment mixed
_refine_ls_matrix_type full
_refine_ls_number_parameters 179
_refine_ls_number_reflns 2517
_refine_ls_number_restraints 0
_refine_ls_restrained_S_all 1.087
_refine_ls_R_factor_all 0.0651
_refine_ls_R_factor_gt 0.0453
_refine_ls_shift/su_max 0.000
_refine_ls_shift/su_mean 0.000
_refine_ls_structure_factor_coef Fsqd
_refine_ls_weighting_details 'calc w=1/[\s^2^(Fo^2^)+(0.0401P)^2^+0.5052P] where P=(Fo^2^+2Fc^2^)/3'
_refine_ls_weighting_scheme calc
_refine_ls_wR_factor_gt 0.0962
_refine_ls_wR_factor_ref 0.1151
_reflns_number_gt 2021
_reflns_number_total 2517
_reflns_threshold_expression I>2\s(I)
_cod_data_source_file b312633c.txt
_cod_data_source_block rice112
_cod_depositor_comments
;
The following automatic conversions were performed:
'_symmetry_cell_setting' value 'Orthorhombic' changed to 'orthorhombic'
according to '/home/saulius/struct/CIF-dictionaries/cif_core.dic'
dictionary named 'cif_core.dic' version 2.4.1 from 2010-06-29.

Automatic conversion script
Id: cif_fix_enum 1527 2010-12-29 10:47:43Z saulius 
;
_cod_original_cell_volume 1481.1(4)
_cod_database_code 7151598

loop_
_symmetry_equiv_pos_as_xyz
'x, y, z'
'-x+1/2, -y, z+1/2'
'-x, y+1/2, -z+1/2'
'x+1/2, -y+1/2, -z'

loop_
_atom_site_label
_atom_site_type_symbol
_atom_site_fract_x
_atom_site_fract_y
_atom_site_fract_z
_atom_site_U_iso_or_equiv
_atom_site_adp_type
_atom_site_occupancy
_atom_site_symmetry_multiplicity
_atom_site_calc_flag
_atom_site_refinement_flags
_atom_site_disorder_assembly
_atom_site_disorder_group
Cl1 Cl 1.10016(13) 0.90709(8) 0.01838(7) 0.0513(3) Uani 1 1 d . . .
C1 C 1.2391(5) 0.8156(3) 0.3416(2) 0.0344(8) Uani 1 1 d . . .
C2 C 1.1454(5) 0.8605(3) 0.4089(2) 0.0440(10) Uani 1 1 d . . .
H2A H 1.1608 0.9300 0.4221 0.053 Uiso 1 1 calc R . .
C3 C 1.0283(5) 0.7982(3) 0.4555(2) 0.0507(10) Uani 1 1 d . . .
H3A H 0.9624 0.8274 0.5000 0.061 Uiso 1 1 calc R . .
C4 C 1.0059(5) 0.6953(3) 0.4387(2) 0.0463(10) Uani 1 1 d . . .
H4A H 0.9282 0.6557 0.4725 0.056 Uiso 1 1 calc R . .
O5 O 1.0782(4) 0.5474(2) 0.34875(19) 0.0500(7) Uani 1 1 d . . .
H5 H 1.020(6) 0.511(3) 0.392(3) 0.065 Uiso 1 1 d . . .
C5 C 1.0998(5) 0.6490(3) 0.3704(2) 0.0356(8) Uani 1 1 d . . .
C6 C 1.2136(5) 0.7119(3) 0.3238(2) 0.0355(8) Uani 1 1 d . . .
O7 O 1.3121(3) 0.67906(17) 0.25280(16) 0.0401(6) Uani 1 1 d . . .
C8 C 1.3469(4) 0.7762(2) 0.2099(2) 0.0334(8) Uani 1 1 d . . .
H8A H 1.2329 0.7965 0.1810 0.040 Uiso 1 1 calc R . .
C9 C 1.3827(5) 0.8540(2) 0.2793(2) 0.0343(8) Uani 1 1 d . . .
C10 C 1.3575(6) 0.9604(3) 0.2399(2) 0.0447(10) Uani 1 1 d . . .
H10A H 1.3940 1.0127 0.2807 0.054 Uiso 1 1 calc R . .
H10B H 1.2281 0.9708 0.2270 0.054 Uiso 1 1 calc R . .
C11 C 1.4705(5) 0.9738(3) 0.1594(2) 0.0440(9) Uani 1 1 d . . .
H11A H 1.4215 1.0320 0.1279 0.053 Uiso 1 1 calc R . .
H11B H 1.5964 0.9905 0.1749 0.053 Uiso 1 1 calc R . .
N12 N 1.4727(4) 0.8806(2) 0.1023(2) 0.0388(8) Uani 1 1 d . . .
H12 H 1.377(6) 0.882(3) 0.083(2) 0.047 Uiso 1 1 d . . .
C12A C 1.5968(6) 0.8955(3) 0.0288(2) 0.0530(10) Uani 1 1 d . . .
H12A H 1.5735 0.9618 0.0037 0.080 Uiso 1 1 calc R . .
H12B H 1.5745 0.8421 -0.0122 0.080 Uiso 1 1 calc R . .
H12C H 1.7228 0.8921 0.0473 0.080 Uiso 1 1 calc R . .
C13 C 1.4992(5) 0.7764(3) 0.1452(2) 0.0391(9) Uani 1 1 d . . .
H13A H 1.4761 0.7214 0.1038 0.047 Uiso 1 1 calc R . .
C14 C 1.6896(5) 0.7619(3) 0.1827(3) 0.0487(11) Uani 1 1 d . . .
H14A H 1.7021 0.6905 0.2003 0.058 Uiso 1 1 calc R . .
H14B H 1.7800 0.7742 0.1385 0.058 Uiso 1 1 calc R . .
C15 C 1.7357(5) 0.8306(3) 0.2574(3) 0.0533(11) Uani 1 1 d . . .
H15A H 1.7659 0.8993 0.2372 0.064 Uiso 1 1 calc R . .
H15B H 1.8431 0.8033 0.2865 0.064 Uiso 1 1 calc R . .
C16 C 1.5747(5) 0.8374(3) 0.3195(2) 0.0445(10) Uani 1 1 d . . .
H16A H 1.5983 0.8939 0.3585 0.053 Uiso 1 1 calc R . .
H16B H 1.5713 0.7742 0.3525 0.053 Uiso 1 1 calc R . .

loop_
_atom_site_aniso_label
_atom_site_aniso_U_11
_atom_site_aniso_U_22
_atom_site_aniso_U_33
_atom_site_aniso_U_23
_atom_site_aniso_U_13
_atom_site_aniso_U_12
Cl1 0.0340(5) 0.0593(6) 0.0606(6) -0.0183(5) -0.0071(5) 0.0071(5)
C1 0.0272(18) 0.041(2) 0.0346(18) -0.0014(17) -0.0009(15) -0.0006(15)
C2 0.046(2) 0.051(2) 0.035(2) -0.0093(17) -0.0034(17) 0.0019(18)
C3 0.045(2) 0.069(3) 0.038(2) -0.003(2) 0.0046(18) 0.007(2)
C4 0.038(2) 0.062(3) 0.039(2) 0.009(2) 0.0102(18) -0.0002(19)
O5 0.0432(17) 0.0401(15) 0.0668(18) 0.0075(13) 0.0124(15) -0.0043(12)
C5 0.0267(17) 0.043(2) 0.0368(19) 0.0064(16) -0.0032(17) 0.0012(17)
C6 0.0251(18) 0.042(2) 0.0392(19) 0.0000(17) 0.0007(15) 0.0026(15)
O7 0.0370(14) 0.0307(12) 0.0525(15) -0.0001(12) 0.0144(12) -0.0032(11)
C8 0.0266(18) 0.0311(18) 0.0425(19) 0.0055(16) 0.0024(15) -0.0002(15)
C9 0.0305(19) 0.0332(18) 0.0394(19) 0.0005(15) -0.0021(16) -0.0014(15)
C10 0.046(2) 0.033(2) 0.055(2) -0.0052(18) 0.0032(19) 0.0018(16)
C11 0.042(2) 0.0339(19) 0.056(2) 0.0061(18) -0.0094(19) 0.0000(17)
N12 0.0261(15) 0.0463(18) 0.0440(18) 0.0062(15) -0.0014(14) -0.0003(14)
C12A 0.0378(19) 0.069(3) 0.052(2) 0.014(2) 0.010(2) -0.002(2)
C13 0.039(2) 0.0311(18) 0.047(2) 0.0023(17) 0.0094(18) -0.0021(16)
C14 0.034(2) 0.050(2) 0.063(3) 0.020(2) 0.0132(19) 0.0125(19)
C15 0.031(2) 0.064(3) 0.064(3) 0.017(2) -0.008(2) 0.001(2)
C16 0.033(2) 0.055(2) 0.046(2) 0.0057(19) -0.0088(17) -0.0088(19)

loop_
_atom_type_symbol
_atom_type_description
_atom_type_scat_dispersion_real
_atom_type_scat_dispersion_imag
_atom_type_scat_source
C C 0.0033 0.0016 'International Tables Vol C Tables 4.2.6.8 and 6.1.1.4'
H H 0.0000 0.0000 'International Tables Vol C Tables 4.2.6.8 and 6.1.1.4'
N N 0.0061 0.0033 'International Tables Vol C Tables 4.2.6.8 and 6.1.1.4'
O O 0.0106 0.0060 'International Tables Vol C Tables 4.2.6.8 and 6.1.1.4'
Cl Cl 0.1484 0.1585 'International Tables Vol C Tables 4.2.6.8 and 6.1.1.4'

loop_
_geom_angle_atom_site_label_1
_geom_angle_atom_site_label_2
_geom_angle_atom_site_label_3
_geom_angle
_geom_angle_site_symmetry_1
_geom_angle_site_symmetry_3
_geom_angle_publ_flag
C6 C1 C2 119.8(3) . . ?
C6 C1 C9 106.1(3) . . ?
C2 C1 C9 134.0(3) . . ?
C3 C2 C1 117.6(4) . . ?
C3 C2 H2A 121.2 . . ?
C1 C2 H2A 121.2 . . ?
C4 C3 C2 122.5(4) . . ?
C4 C3 H3A 118.8 . . ?
C2 C3 H3A 118.8 . . ?
C3 C4 C5 120.4(4) . . ?
C3 C4 H4A 119.8 . . ?
C5 C4 H4A 119.8 . . ?
C5 O5 H5 111(3) . . ?
O5 C5 C6 120.3(3) . . ?
O5 C5 C4 123.0(3) . . ?
C6 C5 C4 116.7(3) . . ?
C5 C6 C1 123.1(3) . . ?
C5 C6 O7 123.9(3) . . ?
C1 C6 O7 113.0(3) . . ?
C6 O7 C8 101.6(2) . . ?
O7 C8 C13 116.6(3) . . ?
O7 C8 C9 105.6(3) . . ?
C13 C8 C9 111.4(3) . . ?
O7 C8 H8A 107.6 . . ?
C13 C8 H8A 107.6 . . ?
C9 C8 H8A 107.6 . . ?
C8 C9 C1 97.7(3) . . ?
C8 C9 C10 106.7(3) . . ?
C1 C9 C10 118.6(3) . . ?
C8 C9 C16 111.1(3) . . ?
C1 C9 C16 107.8(3) . . ?
C10 C9 C16 113.7(3) . . ?
C9 C10 C11 112.3(3) . . ?
C9 C10 H10A 109.1 . . ?
C11 C10 H10A 109.1 . . ?
C9 C10 H10B 109.1 . . ?
C11 C10 H10B 109.1 . . ?
H10A C10 H10B 107.9 . . ?
N12 C11 C10 114.5(3) . . ?
N12 C11 H11A 108.6 . . ?
C10 C11 H11A 108.6 . . ?
N12 C11 H11B 108.6 . . ?
C10 C11 H11B 108.6 . . ?
H11A C11 H11B 107.6 . . ?
C12A N12 C11 111.8(3) . . ?
C12A N12 C13 112.8(3) . . ?
C11 N12 C13 116.5(3) . . ?
C12A N12 H12 104(3) . . ?
C11 N12 H12 102(3) . . ?
C13 N12 H12 108(3) . . ?
N12 C12A H12A 109.5 . . ?
N12 C12A H12B 109.5 . . ?
H12A C12A H12B 109.5 . . ?
N12 C12A H12C 109.5 . . ?
H12A C12A H12C 109.5 . . ?
H12B C12A H12C 109.5 . . ?
C8 C13 C14 113.8(3) . . ?
C8 C13 N12 102.2(3) . . ?
C14 C13 N12 113.5(3) . . ?
C8 C13 H13A 109.0 . . ?
C14 C13 H13A 109.0 . . ?
N12 C13 H13A 109.0 . . ?
C15 C14 C13 115.7(3) . . ?
C15 C14 H14A 108.4 . . ?
C13 C14 H14A 108.4 . . ?
C15 C14 H14B 108.4 . . ?
C13 C14 H14B 108.4 . . ?
H14A C14 H14B 107.4 . . ?
C14 C15 C16 111.4(3) . . ?
C14 C15 H15A 109.3 . . ?
C16 C15 H15A 109.3 . . ?
C14 C15 H15B 109.3 . . ?
C16 C15 H15B 109.3 . . ?
H15A C15 H15B 108.0 . . ?
C15 C16 C9 115.6(3) . . ?
C15 C16 H16A 108.4 . . ?
C9 C16 H16A 108.4 . . ?
C15 C16 H16B 108.4 . . ?
C9 C16 H16B 108.4 . . ?
H16A C16 H16B 107.4 . . ?

loop_
_geom_bond_atom_site_label_1
_geom_bond_atom_site_label_2
_geom_bond_distance
_geom_bond_site_symmetry_2
_geom_bond_publ_flag
C1 C6 1.383(5) . ?
C1 C2 1.388(5) . ?
C1 C9 1.517(5) . ?
C2 C3 1.383(5) . ?
C2 H2A 0.9300 . ?
C3 C4 1.368(6) . ?
C3 H3A 0.9300 . ?
C4 C5 1.408(5) . ?
C4 H4A 0.9300 . ?
O5 C5 1.367(4) . ?
O5 H5 0.93(4) . ?
C5 C6 1.373(5) . ?
C6 O7 1.395(4) . ?
O7 C8 1.450(4) . ?
C8 C13 1.503(5) . ?
C8 C9 1.511(5) . ?
C8 H8A 0.9800 . ?
C9 C10 1.521(5) . ?
C9 C16 1.545(5) . ?
C10 C11 1.523(5) . ?
C10 H10A 0.9700 . ?
C10 H10B 0.9700 . ?
C11 N12 1.505(5) . ?
C11 H11A 0.9700 . ?
C11 H11B 0.9700 . ?
N12 C12A 1.482(5) . ?
N12 C13 1.520(4) . ?
N12 H12 0.76(4) . ?
C12A H12A 0.9600 . ?
C12A H12B 0.9600 . ?
C12A H12C 0.9600 . ?
C13 C14 1.514(5) . ?
C13 H13A 0.9800 . ?
C14 C15 1.515(6) . ?
C14 H14A 0.9700 . ?
C14 H14B 0.9700 . ?
C15 C16 1.527(5) . ?
C15 H15A 0.9700 . ?
C15 H15B 0.9700 . ?
C16 H16A 0.9700 . ?
C16 H16B 0.9700 . ?

loop_
_geom_torsion_atom_site_label_1
_geom_torsion_atom_site_label_2
_geom_torsion_atom_site_label_3
_geom_torsion_atom_site_label_4
_geom_torsion
_geom_torsion_site_symmetry_1
_geom_torsion_site_symmetry_2
_geom_torsion_site_symmetry_3
_geom_torsion_site_symmetry_4
_geom_torsion_publ_flag
C6 C1 C2 C3 -0.2(5) . . . . ?
C9 C1 C2 C3 -176.5(4) . . . . ?
C1 C2 C3 C4 1.4(6) . . . . ?
C2 C3 C4 C5 -1.7(6) . . . . ?
C3 C4 C5 O5 -177.7(4) . . . . ?
C3 C4 C5 C6 0.7(5) . . . . ?
O5 C5 C6 C1 179.0(3) . . . . ?
C4 C5 C6 C1 0.5(5) . . . . ?
O5 C5 C6 O7 0.4(5) . . . . ?
C4 C5 C6 O7 -178.0(3) . . . . ?
C2 C1 C6 C5 -0.7(5) . . . . ?
C9 C1 C6 C5 176.5(3) . . . . ?
C2 C1 C6 O7 177.9(3) . . . . ?
C9 C1 C6 O7 -4.8(4) . . . . ?
C5 C6 O7 C8 158.6(3) . . . . ?
C1 C6 O7 C8 -20.1(4) . . . . ?
C6 O7 C8 C13 161.5(3) . . . . ?
C6 O7 C8 C9 37.2(3) . . . . ?
O7 C8 C9 C1 -38.9(3) . . . . ?
C13 C8 C9 C1 -166.3(3) . . . . ?
O7 C8 C9 C10 -161.9(3) . . . . ?
C13 C8 C9 C10 70.6(4) . . . . ?
O7 C8 C9 C16 73.7(3) . . . . ?
C13 C8 C9 C16 -53.8(4) . . . . ?
C6 C1 C9 C8 26.2(3) . . . . ?
C2 C1 C9 C8 -157.2(4) . . . . ?
C6 C1 C9 C10 140.0(3) . . . . ?
C2 C1 C9 C10 -43.4(6) . . . . ?
C6 C1 C9 C16 -89.0(3) . . . . ?
C2 C1 C9 C16 87.7(5) . . . . ?
C8 C9 C10 C11 -51.9(4) . . . . ?
C1 C9 C10 C11 -160.8(3) . . . . ?
C16 C9 C10 C11 70.9(4) . . . . ?
C9 C10 C11 N12 40.6(4) . . . . ?
C10 C11 N12 C12A -175.3(3) . . . . ?
C10 C11 N12 C13 -43.7(4) . . . . ?
O7 C8 C13 C14 -67.6(4) . . . . ?
C9 C8 C13 C14 53.6(4) . . . . ?
O7 C8 C13 N12 169.6(3) . . . . ?
C9 C8 C13 N12 -69.2(3) . . . . ?
C12A N12 C13 C8 -174.1(3) . . . . ?
C11 N12 C13 C8 54.6(4) . . . . ?
C12A N12 C13 C14 62.8(4) . . . . ?
C11 N12 C13 C14 -68.4(4) . . . . ?
C8 C13 C14 C15 -49.0(4) . . . . ?
N12 C13 C14 C15 67.3(4) . . . . ?
C13 C14 C15 C16 43.2(4) . . . . ?
C14 C15 C16 C9 -44.8(5) . . . . ?
C8 C9 C16 C15 51.0(4) . . . . ?
C1 C9 C16 C15 157.0(3) . . . . ?
C10 C9 C16 C15 -69.3(4) . . . . ?

loop_
_cod_related_entry_id
_cod_related_entry_database
_cod_related_entry_code
1 ChemSpider 21188992
